data_7053316
loop_
_publ_author_name
'Carmichael, Duncan'
'Le Goff, Xavier F.'
'Muller, Eric'

_publ_section_title
;
 Studies of how redox chemistry influences the synthesis of transition
 metal phosphametallocenes: a convenient synthesis of
 2,5-diester-substituted phosphametallocenes and
 2,2&#x2032;,5,5&#x2032;-tetraester-substituted-1,1&#x2032;-diphosphaferrocenes
;
_journal_issue 7
_journal_name_full 'New Journal of Chemistry'
_journal_page_first 1341
_journal_paper_doi 10.1039/b9nj00440h
_journal_volume 34
_journal_year 2010
_chemical_formula_moiety 'C20 H24 Fe O8 P2'
_chemical_formula_sum 'C20 H24 Fe O8 P2'
_chemical_formula_weight 510.18
_chemical_name_systematic
;
?
;
_space_group_IT_number 36
_symmetry_cell_setting orthorhombic
_symmetry_space_group_name_Hall 'C 2c -2c'
_symmetry_space_group_name_H-M 'C c m 21'
_atom_sites_solution_hydrogens geom
_atom_sites_solution_primary direct
_atom_sites_solution_secondary difmap
_audit_creation_method SHELXL-97
_cell_angle_alpha 90.00
_cell_angle_beta 90.00
_cell_angle_gamma 90.00
_cell_formula_units_Z 4
_cell_length_a 7.473(1)
_cell_length_b 21.153(1)
_cell_length_c 13.311(1)
_cell_measurement_reflns_used 1606
_cell_measurement_temperature 150.0(1)
_cell_measurement_theta_max 30.034
_cell_measurement_theta_min 0.998
_cell_volume 2104.2(3)
_computing_structure_refinement 'SHELXL-97 (Sheldrick, 1997)'
_computing_structure_solution 'SHELXS-97 (Sheldrick, 1990)'
_diffrn_ambient_temperature 150.0(1)
_diffrn_measured_fraction_theta_full 0.997
_diffrn_measured_fraction_theta_max 0.997
_diffrn_measurement_device_type KappaCCD
_diffrn_measurement_method 'phi and omega scans'
_diffrn_radiation_monochromator graphite
_diffrn_radiation_source 'fine-focus sealed tube'
_diffrn_radiation_type MoK\a
_diffrn_radiation_wavelength 0.71069
_diffrn_reflns_av_R_equivalents 0.0212
_diffrn_reflns_av_sigmaI/netI 0.0364
_diffrn_reflns_limit_h_max 10
_diffrn_reflns_limit_h_min -10
_diffrn_reflns_limit_k_max 29
_diffrn_reflns_limit_k_min -21
_diffrn_reflns_limit_l_max 16
_diffrn_reflns_limit_l_min -18
_diffrn_reflns_number 7674
_diffrn_reflns_theta_full 29.97
_diffrn_reflns_theta_max 29.97
_diffrn_reflns_theta_min 2.89
_exptl_absorpt_coefficient_mu 0.915
_exptl_absorpt_correction_T_max 0.8825
_exptl_absorpt_correction_T_min 0.7708
_exptl_absorpt_correction_type multi-scan
_exptl_crystal_colour Orange
_exptl_crystal_density_diffrn 1.610
_exptl_crystal_density_method 'not measured'
_exptl_crystal_description Block
_exptl_crystal_F_000 1056
_exptl_crystal_size_max 0.30
_exptl_crystal_size_mid 0.14
_exptl_crystal_size_min 0.14
_refine_diff_density_max 0.587
_refine_diff_density_min -0.415
_refine_diff_density_rms 0.058
_refine_ls_abs_structure_details 'Flack H D (1983), Acta Cryst. A39, 876-881'
_refine_ls_abs_structure_Flack 0.142(16)
_refine_ls_extinction_method none
_refine_ls_goodness_of_fit_ref 1.066
_refine_ls_hydrogen_treatment constr
_refine_ls_matrix_type full
_refine_ls_number_parameters 150
_refine_ls_number_reflns 2535
_refine_ls_number_restraints 1
_refine_ls_restrained_S_all 1.066
_refine_ls_R_factor_all 0.0306
_refine_ls_R_factor_gt 0.0264
_refine_ls_shift/su_max 0.000
_refine_ls_shift/su_mean 0.000
_refine_ls_structure_factor_coef Fsqd
_refine_ls_weighting_details 'calc w=1/[\s^2^(Fo^2^)+(0.0329P)^2^+0.3328P] where P=(Fo^2^+2Fc^2^)/3'
_refine_ls_weighting_scheme calc
_refine_ls_wR_factor_gt 0.0638
_refine_ls_wR_factor_ref 0.0654
_reflns_number_gt 2322
_reflns_number_total 2535
_reflns_threshold_expression >2sigma(I)
_cod_data_source_file b9nj00440h.txt
_cod_data_source_block em371b
_cod_depositor_comments
;
The following automatic conversions were performed:

'_symmetry_cell_setting' value 'Orthorhombic' changed to
'orthorhombic' according to
/home/saulius/struct/CIF-dictionaries/cif_core.dic dictionary named
'cif_core.dic' version 2.4.2 from 2011-04-26.

Automatic conversion script
Id: cif_fix_values 1891 2012-01-12 08:04:46Z andrius 
;
_cod_original_sg_symbol_H-M 'Ccm21 '
_cod_database_code 7053316

loop_
_symmetry_equiv_pos_as_xyz
'x, y, z'
'-x, -y, z+1/2'
'-x, y, z+1/2'
'x, -y, z'
'x+1/2, y+1/2, z'
'-x+1/2, -y+1/2, z+1/2'
'-x+1/2, y+1/2, z+1/2'
'x+1/2, -y+1/2, z'

loop_
_atom_site_label
_atom_site_type_symbol
_atom_site_fract_x
_atom_site_fract_y
_atom_site_fract_z
_atom_site_U_iso_or_equiv
_atom_site_adp_type
_atom_site_occupancy
_atom_site_symmetry_multiplicity
_atom_site_calc_flag
_atom_site_refinement_flags
Fe1 Fe 0.35544(4) 0.0000 0.07944(3) 0.01336(9) Uani 1 2 d S
P1 P 0.54695(9) 0.0000 -0.05490(5) 0.01511(14) Uani 1 2 d S
P2 P 0.16833(8) 0.0000 0.21727(5) 0.01488(15) Uani 1 2 d S
O1 O 0.3167(2) -0.16944(8) -0.05291(18) 0.0432(5) Uani 1 1 d .
O2 O 0.59882(18) -0.13484(7) -0.04426(12) 0.0248(3) Uani 1 1 d .
O3 O 0.3947(2) 0.17001(9) 0.19363(19) 0.0447(5) Uani 1 1 d .
O4 O 0.11556(18) 0.13432(7) 0.21559(13) 0.0275(3) Uani 1 1 d .
C1 C 0.3775(2) -0.05829(11) -0.04549(17) 0.0160(4) Uani 1 1 d .
C2 C 0.1989(2) -0.03372(10) -0.03912(15) 0.0178(4) Uani 1 1 d .
C3 C 0.0318(2) -0.07398(11) -0.03418(18) 0.0252(5) Uani 1 1 d .
H3A H 0.0046 -0.0906 -0.1012 0.038 Uiso 1 1 calc R
H3B H -0.0687 -0.0482 -0.0105 0.038 Uiso 1 1 calc R
H3C H 0.0513 -0.1092 0.0123 0.038 Uiso 1 1 calc R
C4 C 0.4208(3) -0.12654(10) -0.04726(16) 0.0214(4) Uani 1 1 d .
C5 C 0.6615(3) -0.19935(12) -0.0435(2) 0.0337(6) Uani 1 1 d .
H5A H 0.6054 -0.2222 0.0122 0.051 Uiso 1 1 calc R
H5B H 0.7918 -0.1998 -0.0351 0.051 Uiso 1 1 calc R
H5C H 0.6300 -0.2198 -0.1072 0.051 Uiso 1 1 calc R
C6 C 0.3379(2) 0.05831(11) 0.20519(16) 0.0152(4) Uani 1 1 d .
C7 C 0.5162(2) 0.03370(9) 0.19570(14) 0.0175(4) Uani 1 1 d .
C8 C 0.6836(3) 0.07348(12) 0.18963(17) 0.0269(5) Uani 1 1 d .
H8A H 0.7241 0.0840 0.2576 0.040 Uiso 1 1 calc R
H8B H 0.6578 0.1125 0.1526 0.040 Uiso 1 1 calc R
H8C H 0.7775 0.0498 0.1547 0.040 Uiso 1 1 calc R
C9 C 0.2926(3) 0.12665(10) 0.20304(16) 0.0221(4) Uani 1 1 d .
C10 C 0.0481(3) 0.19855(11) 0.2129(2) 0.0377(6) Uani 1 1 d .
H10A H 0.1186 0.2250 0.2586 0.057 Uiso 1 1 calc R
H10B H -0.0776 0.1989 0.2340 0.057 Uiso 1 1 calc R
H10C H 0.0575 0.2151 0.1444 0.057 Uiso 1 1 calc R

loop_
_atom_site_aniso_label
_atom_site_aniso_U_11
_atom_site_aniso_U_22
_atom_site_aniso_U_33
_atom_site_aniso_U_23
_atom_site_aniso_U_13
_atom_site_aniso_U_12
Fe1 0.01239(15) 0.01458(17) 0.01310(16) 0.000 0.00007(12) 0.000
P1 0.0143(3) 0.0148(3) 0.0163(3) 0.000 0.0027(2) 0.000
P2 0.0134(3) 0.0138(4) 0.0174(4) 0.000 0.0023(3) 0.000
O1 0.0343(9) 0.0186(9) 0.0768(15) -0.0037(11) 0.0010(9) -0.0073(7)
O2 0.0258(8) 0.0144(7) 0.0342(9) -0.0037(7) -0.0015(6) 0.0045(6)
O3 0.0416(10) 0.0183(9) 0.0742(14) -0.0092(9) 0.0205(10) -0.0121(7)
O4 0.0274(8) 0.0141(7) 0.0412(10) 0.0002(8) 0.0011(7) 0.0051(6)
C1 0.0180(9) 0.0157(10) 0.0144(10) -0.0019(9) -0.0003(7) -0.0007(7)
C2 0.0162(8) 0.0214(11) 0.0159(9) -0.0016(9) -0.0020(7) -0.0027(7)
C3 0.0178(10) 0.0307(12) 0.0272(12) -0.0012(11) -0.0019(8) -0.0068(8)
C4 0.0253(10) 0.0171(9) 0.0217(10) 0.0000(10) 0.0017(8) -0.0016(8)
C5 0.0425(13) 0.0172(12) 0.0413(15) 0.0002(11) -0.0005(11) 0.0110(8)
C6 0.0168(9) 0.0148(10) 0.0139(10) -0.0018(9) 0.0016(7) -0.0029(7)
C7 0.0161(9) 0.0246(10) 0.0118(8) -0.0011(9) 0.0007(6) -0.0037(8)
C8 0.0183(10) 0.0405(14) 0.0218(11) 0.0001(10) -0.0023(8) -0.0109(9)
C9 0.0289(12) 0.0176(10) 0.0199(10) -0.0041(9) 0.0028(8) -0.0022(8)
C10 0.0485(15) 0.0191(11) 0.0456(15) 0.0024(12) -0.0021(12) 0.0138(9)

loop_
_atom_type_symbol
_atom_type_description
_atom_type_scat_dispersion_real
_atom_type_scat_dispersion_imag
_atom_type_scat_source
C C 0.0033 0.0016 'International Tables Vol C Tables 4.2.6.8 and 6.1.1.4'
H H 0.0000 0.0000 'International Tables Vol C Tables 4.2.6.8 and 6.1.1.4'
O O 0.0106 0.0060 'International Tables Vol C Tables 4.2.6.8 and 6.1.1.4'
P P 0.1023 0.0942 'International Tables Vol C Tables 4.2.6.8 and 6.1.1.4'
Fe Fe 0.3463 0.8444 'International Tables Vol C Tables 4.2.6.8 and 6.1.1.4'

loop_
_geom_angle_atom_site_label_1
_geom_angle_atom_site_label_2
_geom_angle_atom_site_label_3
_geom_angle
_geom_angle_site_symmetry_1
_geom_angle_site_symmetry_3
C1 Fe1 C1 72.85(13) . 4
C1 Fe1 C6 179.04(8) . .
C1 Fe1 C6 107.27(7) 4 .
C1 Fe1 C6 107.27(7) . 4
C1 Fe1 C6 179.04(8) 4 4
C6 Fe1 C6 72.60(13) . 4
C1 Fe1 C7 138.73(7) . .
C1 Fe1 C7 110.22(8) 4 .
C6 Fe1 C7 40.31(7) . .
C6 Fe1 C7 69.04(8) 4 .
C1 Fe1 C7 110.22(8) . 4
C1 Fe1 C7 138.73(7) 4 4
C6 Fe1 C7 69.04(8) . 4
C6 Fe1 C7 40.31(7) 4 4
C7 Fe1 C7 39.98(11) . 4
C1 Fe1 C2 40.29(7) . .
C1 Fe1 C2 69.05(8) 4 .
C6 Fe1 C2 140.67(8) . .
C6 Fe1 C2 111.68(8) 4 .
C7 Fe1 C2 178.80(8) . .
C7 Fe1 C2 140.03(7) 4 .
C1 Fe1 C2 69.05(8) . 4
C1 Fe1 C2 40.29(7) 4 4
C6 Fe1 C2 111.68(8) . 4
C6 Fe1 C2 140.67(8) 4 4
C7 Fe1 C2 140.03(7) . 4
C7 Fe1 C2 178.80(8) 4 4
C2 Fe1 C2 39.91(11) . 4
C1 Fe1 P1 47.56(5) . .
C1 Fe1 P1 47.56(5) 4 .
C6 Fe1 P1 131.80(5) . .
C6 Fe1 P1 131.80(5) 4 .
C7 Fe1 P1 102.67(5) . .
C7 Fe1 P1 102.67(5) 4 .
C2 Fe1 P1 76.13(6) . .
C2 Fe1 P1 76.13(6) 4 .
C1 Fe1 P2 133.23(6) . .
C1 Fe1 P2 133.23(6) 4 .
C6 Fe1 P2 47.38(5) . .
C6 Fe1 P2 47.38(5) 4 .
C7 Fe1 P2 76.05(5) . .
C7 Fe1 P2 76.05(5) 4 .
C2 Fe1 P2 105.14(5) . .
C2 Fe1 P2 105.14(5) 4 .
P1 Fe1 P2 178.64(3) . .
C1 P1 C1 88.20(14) . 4
C1 P1 Fe1 59.88(7) . .
C1 P1 Fe1 59.88(7) 4 .
C6 P2 C6 87.99(14) . 4
C6 P2 Fe1 59.69(7) . .
C6 P2 Fe1 59.69(7) 4 .
C4 O2 C5 116.47(16) . .
C9 O4 C10 116.93(17) . .
C2 C1 C4 123.90(18) . .
C2 C1 P1 114.64(17) . .
C4 C1 P1 121.44(14) . .
C2 C1 Fe1 70.35(12) . .
C4 C1 Fe1 127.55(17) . .
P1 C1 Fe1 72.55(8) . .
C2 C2 C1 111.24(12) 4 .
C2 C2 C3 124.26(11) 4 .
C1 C2 C3 124.50(19) . .
C2 C2 Fe1 70.05(6) 4 .
C1 C2 Fe1 69.36(11) . .
C3 C2 Fe1 128.42(14) . .
C2 C3 H3A 109.5 . .
C2 C3 H3B 109.5 . .
H3A C3 H3B 109.5 . .
C2 C3 H3C 109.5 . .
H3A C3 H3C 109.5 . .
H3B C3 H3C 109.5 . .
O1 C4 O2 123.1(2) . .
O1 C4 C1 126.7(2) . .
O2 C4 C1 110.10(16) . .
O2 C5 H5A 109.5 . .
O2 C5 H5B 109.5 . .
H5A C5 H5B 109.5 . .
O2 C5 H5C 109.5 . .
H5A C5 H5C 109.5 . .
H5B C5 H5C 109.5 . .
C7 C6 C9 124.25(17) . .
C7 C6 P2 114.73(16) . .
C9 C6 P2 121.00(14) . .
C7 C6 Fe1 69.90(12) . .
C9 C6 Fe1 125.11(16) . .
P2 C6 Fe1 72.93(8) . .
C7 C7 C6 111.25(11) 4 .
C7 C7 C8 123.88(12) 4 .
C6 C7 C8 124.84(19) . .
C7 C7 Fe1 70.01(5) 4 .
C6 C7 Fe1 69.78(11) . .
C8 C7 Fe1 128.93(14) . .
C7 C8 H8A 109.5 . .
C7 C8 H8B 109.5 . .
H8A C8 H8B 109.5 . .
C7 C8 H8C 109.5 . .
H8A C8 H8C 109.5 . .
H8B C8 H8C 109.5 . .
O3 C9 O4 123.2(2) . .
O3 C9 C6 126.9(2) . .
O4 C9 C6 109.87(17) . .
O4 C10 H10A 109.5 . .
O4 C10 H10B 109.5 . .
H10A C10 H10B 109.5 . .
O4 C10 H10C 109.5 . .
H10A C10 H10C 109.5 . .
H10B C10 H10C 109.5 . .

loop_
_geom_bond_atom_site_label_1
_geom_bond_atom_site_label_2
_geom_bond_distance
_geom_bond_site_symmetry_2
Fe1 C1 2.077(2) .
Fe1 C1 2.077(2) 4
Fe1 C6 2.083(2) .
Fe1 C6 2.083(2) 4
Fe1 C7 2.0849(19) .
Fe1 C7 2.0849(19) 4
Fe1 C2 2.0901(19) .
Fe1 C2 2.0901(19) 4
Fe1 P1 2.2904(8) .
Fe1 P2 2.3067(8) .
P1 C1 1.772(2) .
P1 C1 1.772(2) 4
P2 C6 1.776(2) .
P2 C6 1.776(2) 4
O1 C4 1.198(3) .
O2 C4 1.342(2) .
O2 C5 1.443(3) .
O3 C9 1.200(3) .
O4 C9 1.343(2) .
O4 C10 1.450(3) .
C1 C2 1.435(3) .
C1 C4 1.480(3) .
C2 C2 1.427(4) 4
C2 C3 1.513(3) .
C3 H3A 0.9800 .
C3 H3B 0.9800 .
C3 H3C 0.9800 .
C5 H5A 0.9800 .
C5 H5B 0.9800 .
C5 H5C 0.9800 .
C6 C7 1.436(3) .
C6 C9 1.485(3) .
C7 C7 1.426(4) 4
C7 C8 1.510(3) .
C8 H8A 0.9800 .
C8 H8B 0.9800 .
C8 H8C 0.9800 .
C10 H10A 0.9800 .
C10 H10B 0.9800 .
C10 H10C 0.9800 .
